data_4515916
loop_
_publ_author_name
'Yamada, Shigeyuki'
'Mitsuda, Akira'
'Miyano, Kazuya'
'Tanaka, Tsuyoshi'
'Morita, Masato'
'Agou, Tomohiro'
'Kubota, Toshio'
'Konno, Tsutomu'

_publ_section_title
;
 Development of Novel Solid-State Light-Emitting Materials Based on
 Pentafluorinated Tolane Fluorophores.
;
_journal_issue 8
_journal_name_full 'ACS omega'
_journal_page_first 9105
_journal_page_last 9113
_journal_paper_doi 10.1021/acsomega.8b01490
_journal_volume 3
_journal_year 2018
_chemical_formula_moiety 'C16 H9 F5 O'
_chemical_formula_sum 'C16 H9 F5 O'
_chemical_formula_weight 312.23
_space_group_crystal_system triclinic
_space_group_IT_number 2
_space_group_name_Hall '-P 1'
_space_group_name_H-M_alt 'P -1'
_atom_sites_solution_hydrogens geom
_audit_creation_method SHELXL-2016/6
_cell_angle_alpha 100.475(4)
_cell_angle_beta 94.555(4)
_cell_angle_gamma 97.516(4)
_cell_formula_units_Z 2
_cell_length_a 6.4500(3)
_cell_length_b 7.2271(4)
_cell_length_c 15.5635(8)
_cell_measurement_reflns_used 2130
_cell_measurement_temperature 293(2)
_cell_measurement_theta_max 32.31
_cell_measurement_theta_min 2.10
_cell_volume 703.30(6)
_computing_cell_refinement 'CrysAlisPro 1.171.38.41 (Rigaku OD, 2015)'
_computing_data_collection
;
Rigaku CrystalClear-SM Expert 2.0 r1
;
_computing_data_reduction 'CrysAlisPro 1.171.38.41 (Rigaku OD, 2015)'
_computing_molecular_graphics
;
Yadokari-XG 2014 (Wakita, Nemoto, et al., 2016)
;
_computing_publication_material
;
Yadokari-XG 2014 (Wakita, Nemoto, et al., 2016)
;
_computing_structure_refinement 'SHELXL-2016/6 (Sheldrick, 2016)'
_computing_structure_solution 'SHELXTL-2014/5 (Sheldrick, 2016)'
_diffrn_ambient_temperature 293(2)
_diffrn_measured_fraction_theta_full 0.991
_diffrn_measured_fraction_theta_max 0.991
_diffrn_measurement_device_type ccd
_diffrn_measurement_method \w
_diffrn_radiation_type MoK\a
_diffrn_radiation_wavelength 0.71073
_diffrn_reflns_av_R_equivalents 0.0254
_diffrn_reflns_av_unetI/netI 0.0200
_diffrn_reflns_Laue_measured_fraction_full 0.991
_diffrn_reflns_Laue_measured_fraction_max 0.991
_diffrn_reflns_limit_h_max 7
_diffrn_reflns_limit_h_min -7
_diffrn_reflns_limit_k_max 8
_diffrn_reflns_limit_k_min -8
_diffrn_reflns_limit_l_max 18
_diffrn_reflns_limit_l_min -18
_diffrn_reflns_number 9582
_diffrn_reflns_point_group_measured_fraction_full 0.991
_diffrn_reflns_point_group_measured_fraction_max 0.991
_diffrn_reflns_theta_full 25.242
_diffrn_reflns_theta_max 25.498
_diffrn_reflns_theta_min 2.898
_diffrn_source 'Rigaku VariMax Mo'
_exptl_absorpt_coefficient_mu 0.136
_exptl_absorpt_correction_T_max 0.986
_exptl_absorpt_correction_T_min 0.979
_exptl_absorpt_correction_type multi-scan
_exptl_absorpt_process_details
;
CrysAlisPro 1.171.38.41 (Rigaku Oxford Diffraction, 2015)
Empirical absorption correction using spherical harmonics,
 implemented in SCALE3 ABSPACK scaling algorithm.
;
_exptl_crystal_colour colourless
_exptl_crystal_density_diffrn 1.474
_exptl_crystal_description block
_exptl_crystal_F_000 316
_exptl_crystal_size_max 0.200
_exptl_crystal_size_mid 0.130
_exptl_crystal_size_min 0.100
_refine_diff_density_max 0.131
_refine_diff_density_min -0.122
_refine_diff_density_rms 0.024
_refine_ls_extinction_method none
_refine_ls_goodness_of_fit_ref 1.022
_refine_ls_hydrogen_treatment constr
_refine_ls_matrix_type full
_refine_ls_number_parameters 200
_refine_ls_number_reflns 2591
_refine_ls_number_restraints 0
_refine_ls_restrained_S_all 1.022
_refine_ls_R_factor_all 0.0593
_refine_ls_R_factor_gt 0.0417
_refine_ls_shift/su_max 0.000
_refine_ls_shift/su_mean 0.000
_refine_ls_structure_factor_coef Fsqd
_refine_ls_weighting_details 'w=1/[\s^2^(Fo^2^)+(0.0526P)^2^+0.0941P] where P=(Fo^2^+2Fc^2^)/3'
_refine_ls_weighting_scheme calc
_refine_ls_wR_factor_gt 0.1026
_refine_ls_wR_factor_ref 0.1138
_reflns_Friedel_coverage 0.000
_reflns_number_gt 1921
_reflns_number_total 2591
_reflns_threshold_expression 'I > 2\s(I)'
_cod_data_source_file ao8b01490_si_003.cif
_cod_data_source_block SY146
_cod_database_code 4515916
_shelx_shelxl_version_number 2016/6
_shelx_space_group_comment
;
The symmetry employed for this shelxl refinement is uniquely defined
by the following loop, which should always be used as a source of
symmetry information in preference to the above space-group names.
They are only intended as comments.
;
_shelx_estimated_absorpt_t_min 0.973
_shelx_estimated_absorpt_t_max 0.986
_oxdiff_exptl_absorpt_empirical_full_min 0.777
_oxdiff_exptl_absorpt_empirical_full_max 1.311
_oxdiff_exptl_absorpt_empirical_details
;
Empirical correction (ABSPACK) includes:
- Absorption correction using spherical harmonics
- Frame scaling
- Detector area scaling
;

loop_
_space_group_symop_operation_xyz
'x, y, z'
'-x, -y, -z'

loop_
_atom_site_label
_atom_site_type_symbol
_atom_site_fract_x
_atom_site_fract_y
_atom_site_fract_z
_atom_site_U_iso_or_equiv
_atom_site_adp_type
_atom_site_occupancy
_atom_site_site_symmetry_order
_atom_site_calc_flag
_atom_site_refinement_flags_posn
_atom_site_refinement_flags_adp
F1 F 0.21701(16) 0.55028(16) 0.29521(7) 0.0880(4) Uani 1 1 d . .
F2 F 0.91300(17) 0.85068(16) 0.37882(7) 0.0874(4) Uani 1 1 d . .
F3 F 0.6709(2) 0.63775(17) 0.08159(6) 0.0962(4) Uani 1 1 d . .
F4 F 0.98015(17) 0.81128(17) 0.20838(8) 0.0921(4) Uani 1 1 d . .
F5 F 0.2891(2) 0.50296(18) 0.12568(8) 0.1018(4) Uani 1 1 d . .
O1 O 0.36329(19) 0.85582(19) 0.86186(7) 0.0791(4) Uani 1 1 d . .
C1 C 0.5626(3) 0.7032(2) 0.34271(10) 0.0581(4) Uani 1 1 d . .
C2 C 0.7569(3) 0.7664(2) 0.31727(11) 0.0620(4) Uani 1 1 d . .
C3 C 0.4500(3) 0.7772(2) 0.59768(10) 0.0606(4) Uani 1 1 d . .
C4 C 0.3789(3) 0.8263(2) 0.77380(10) 0.0593(4) Uani 1 1 d . .
C5 C 0.2520(3) 0.7253(2) 0.62195(11) 0.0668(4) Uani 1 1 d . .
H5 H 0.141438 0.673070 0.578708 0.080 Uiso 1 1 calc R U
C6 C 0.2159(3) 0.7498(2) 0.70945(11) 0.0638(4) Uani 1 1 d . .
H6 H 0.081927 0.714653 0.724736 0.077 Uiso 1 1 calc R U
C7 C 0.6352(3) 0.6584(2) 0.16600(11) 0.0678(5) Uani 1 1 d . .
C8 C 0.4077(3) 0.6149(2) 0.27517(12) 0.0637(4) Uani 1 1 d . .
C9 C 0.7922(3) 0.7451(2) 0.23064(11) 0.0651(4) Uani 1 1 d . .
C10 C 0.6116(3) 0.8562(2) 0.66354(11) 0.0666(4) Uani 1 1 d . .
H10 H 0.745292 0.893173 0.648484 0.080 Uiso 1 1 calc R U
C11 C 0.4878(3) 0.7498(2) 0.50719(12) 0.0681(5) Uani 1 1 d . .
C12 C 0.4427(3) 0.5914(2) 0.18842(11) 0.0683(4) Uani 1 1 d . .
C13 C 0.5775(3) 0.8808(2) 0.75037(11) 0.0661(4) Uani 1 1 d . .
H13 H 0.687603 0.934029 0.793655 0.079 Uiso 1 1 calc R U
C14 C 0.5235(3) 0.7281(2) 0.43198(11) 0.0667(4) Uani 1 1 d . .
C15 C 0.1659(3) 0.7999(3) 0.89208(12) 0.0773(5) Uani 1 1 d . .
H15 H 0.116461 0.666057 0.868957 0.093 Uiso 1 1 calc R U
H15A H 0.061725 0.873382 0.872974 0.093 Uiso 1 1 calc R U
C16 C 0.2006(4) 0.8362(4) 0.99045(13) 0.1089(8) Uani 1 1 d . .
H16 H 0.304711 0.763427 1.008430 0.163 Uiso 1 1 calc R U
H16A H 0.071096 0.799327 1.013464 0.163 Uiso 1 1 calc R U
H16B H 0.248419 0.969167 1.012454 0.163 Uiso 1 1 calc R U

loop_
_atom_site_aniso_label
_atom_site_aniso_U_11
_atom_site_aniso_U_22
_atom_site_aniso_U_33
_atom_site_aniso_U_23
_atom_site_aniso_U_13
_atom_site_aniso_U_12
F1 0.0711(7) 0.0926(8) 0.1031(8) 0.0298(6) 0.0218(6) 0.0000(5)
F2 0.0814(7) 0.0937(8) 0.0805(7) 0.0159(6) -0.0014(6) -0.0035(6)
F3 0.1250(10) 0.1115(9) 0.0599(6) 0.0236(6) 0.0276(6) 0.0257(7)
F4 0.0770(7) 0.1082(8) 0.1005(8) 0.0397(6) 0.0330(6) 0.0072(6)
F5 0.1027(9) 0.1102(9) 0.0797(7) 0.0107(6) -0.0129(6) -0.0068(7)
O1 0.0764(8) 0.1020(9) 0.0592(7) 0.0160(6) 0.0159(6) 0.0085(7)
C1 0.0726(11) 0.0467(8) 0.0597(9) 0.0161(7) 0.0149(8) 0.0131(7)
C2 0.0674(10) 0.0540(9) 0.0645(10) 0.0132(7) 0.0054(8) 0.0073(8)
C3 0.0754(11) 0.0499(8) 0.0605(9) 0.0146(7) 0.0164(8) 0.0133(8)
C4 0.0670(10) 0.0585(9) 0.0567(9) 0.0159(7) 0.0160(8) 0.0122(8)
C5 0.0736(11) 0.0620(10) 0.0619(10) 0.0081(7) 0.0078(8) 0.0042(8)
C6 0.0596(10) 0.0627(10) 0.0684(10) 0.0125(8) 0.0145(8) 0.0029(8)
C7 0.0881(13) 0.0647(10) 0.0569(10) 0.0186(8) 0.0168(9) 0.0191(9)
C8 0.0648(10) 0.0546(9) 0.0760(11) 0.0209(8) 0.0154(8) 0.0079(8)
C9 0.0679(11) 0.0618(10) 0.0732(11) 0.0254(8) 0.0222(9) 0.0119(8)
C10 0.0640(10) 0.0676(10) 0.0742(11) 0.0223(8) 0.0214(9) 0.0112(8)
C11 0.0867(12) 0.0542(9) 0.0679(11) 0.0162(8) 0.0196(9) 0.0145(8)
C12 0.0770(12) 0.0621(10) 0.0639(10) 0.0124(8) 0.0021(9) 0.0059(9)
C13 0.0609(10) 0.0718(10) 0.0651(10) 0.0156(8) 0.0069(8) 0.0051(8)
C14 0.0847(12) 0.0549(9) 0.0656(11) 0.0168(8) 0.0190(9) 0.0157(8)
C15 0.0794(12) 0.0906(13) 0.0728(11) 0.0279(9) 0.0305(9) 0.0213(10)
C16 0.1185(18) 0.154(2) 0.0724(13) 0.0418(13) 0.0359(12) 0.0427(16)

loop_
_atom_type_symbol
_atom_type_description
_atom_type_scat_dispersion_real
_atom_type_scat_dispersion_imag
_atom_type_scat_source
C C 0.0033 0.0016 'International Tables Vol C Tables 4.2.6.8 and 6.1.1.4'
H H 0.0000 0.0000 'International Tables Vol C Tables 4.2.6.8 and 6.1.1.4'
F F 0.0171 0.0103 'International Tables Vol C Tables 4.2.6.8 and 6.1.1.4'
O O 0.0106 0.0060 'International Tables Vol C Tables 4.2.6.8 and 6.1.1.4'

loop_
_geom_angle_atom_site_label_1
_geom_angle_atom_site_label_2
_geom_angle_atom_site_label_3
_geom_angle
C4 O1 C15 118.99(14)
C2 C1 C8 116.05(15)
C2 C1 C14 122.18(16)
C8 C1 C14 121.77(15)
F2 C2 C9 119.09(15)
F2 C2 C1 119.12(15)
C9 C2 C1 121.79(16)
C5 C3 C10 118.20(15)
C5 C3 C11 121.07(16)
C10 C3 C11 120.72(16)
O1 C4 C6 125.16(15)
O1 C4 C13 115.12(15)
C6 C4 C13 119.72(15)
C6 C5 C3 121.10(16)
C6 C5 H5 119.5
C3 C5 H5 119.5
C4 C6 C5 119.77(15)
C4 C6 H6 120.1
C5 C6 H6 120.1
F3 C7 C12 120.33(17)
F3 C7 C9 120.10(16)
C12 C7 C9 119.56(15)
F1 C8 C12 118.49(16)
F1 C8 C1 119.07(15)
C12 C8 C1 122.44(16)
F4 C9 C7 119.36(15)
F4 C9 C2 120.22(16)
C7 C9 C2 120.41(16)
C13 C10 C3 121.13(16)
C13 C10 H10 119.4
C3 C10 H10 119.4
C14 C11 C3 178.7(2)
F5 C12 C7 120.03(16)
F5 C12 C8 120.24(17)
C7 C12 C8 119.73(16)
C10 C13 C4 120.08(16)
C10 C13 H13 120.0
C4 C13 H13 120.0
C11 C14 C1 179.13(19)
O1 C15 C16 106.86(17)
O1 C15 H15 110.4
C16 C15 H15 110.4
O1 C15 H15A 110.4
C16 C15 H15A 110.4
H15 C15 H15A 108.6
C15 C16 H16 109.5
C15 C16 H16A 109.5
H16 C16 H16A 109.5
C15 C16 H16B 109.5
H16 C16 H16B 109.5
H16A C16 H16B 109.5

loop_
_geom_bond_atom_site_label_1
_geom_bond_atom_site_label_2
_geom_bond_distance
F1 C8 1.3389(19)
F2 C2 1.3328(19)
F3 C7 1.3365(18)
F4 C9 1.3392(19)
F5 C12 1.340(2)
O1 C4 1.3620(19)
O1 C15 1.427(2)
C1 C2 1.390(2)
C1 C8 1.390(2)
C1 C14 1.415(2)
C2 C9 1.370(2)
C3 C5 1.385(2)
C3 C10 1.387(2)
C3 C11 1.431(2)
C4 C6 1.376(2)
C4 C13 1.386(2)
C5 C6 1.383(2)
C5 H5 0.9300
C6 H6 0.9300
C7 C12 1.368(3)
C7 C9 1.369(2)
C8 C12 1.370(2)
C10 C13 1.370(2)
C10 H10 0.9300
C11 C14 1.197(2)
C13 H13 0.9300
C15 C16 1.499(3)
C15 H15 0.9700
C15 H15A 0.9700
C16 H16 0.9600
C16 H16A 0.9600
C16 H16B 0.9600

loop_
_geom_torsion_atom_site_label_1
_geom_torsion_atom_site_label_2
_geom_torsion_atom_site_label_3
_geom_torsion_atom_site_label_4
_geom_torsion
C8 C1 C2 F2 -179.35(13)
C14 C1 C2 F2 1.1(2)
C8 C1 C2 C9 0.9(2)
C14 C1 C2 C9 -178.66(14)
C15 O1 C4 C6 1.8(2)
C15 O1 C4 C13 -178.55(15)
C10 C3 C5 C6 -0.5(2)
C11 C3 C5 C6 179.28(14)
O1 C4 C6 C5 -179.45(14)
C13 C4 C6 C5 0.9(2)
C3 C5 C6 C4 -0.2(2)
C2 C1 C8 F1 179.84(13)
C14 C1 C8 F1 -0.6(2)
C2 C1 C8 C12 -0.2(2)
C14 C1 C8 C12 179.36(15)
F3 C7 C9 F4 0.9(2)
C12 C7 C9 F4 -179.68(14)
F3 C7 C9 C2 -179.88(14)
C12 C7 C9 C2 -0.5(3)
F2 C2 C9 F4 -1.1(2)
C1 C2 C9 F4 178.60(14)
F2 C2 C9 C7 179.69(14)
C1 C2 C9 C7 -0.6(2)
C5 C3 C10 C13 0.7(2)
C11 C3 C10 C13 -179.18(15)
F3 C7 C12 F5 0.6(3)
C9 C7 C12 F5 -178.73(15)
F3 C7 C12 C8 -179.44(14)
C9 C7 C12 C8 1.2(3)
F1 C8 C12 F5 -1.0(2)
C1 C8 C12 F5 179.08(14)
F1 C8 C12 C7 179.12(14)
C1 C8 C12 C7 -0.8(3)
C3 C10 C13 C4 0.0(3)
O1 C4 C13 C10 179.52(14)
C6 C4 C13 C10 -0.8(2)
C4 O1 C15 C16 175.91(15)
